data_2216885
loop_
_publ_author_name
'Svetlana V. Shishkina'
'Oleg V. Shishkin'
'Yuriy D. Vlasenko'
'Oleksiy O. Parkhomenko'
'Sergey M. Kovalenko'

_publ_section_title
;
 2,3,4,6,7,8,9,10-Octahydropyrimido[1,2-<i>a</i>]azepin-1-ium
 2-cyano-1-(2,6-dimethylanilino)-2-(phenylsulfonyl)ethenethiolate
;
_journal_coeditor_code AV2006
_journal_issue 1
_journal_name_full 'Acta Crystallographica Section E'
_journal_page_first o255
_journal_page_last o255
_journal_paper_doi 10.1107/S1600536807065518
_journal_volume 64
_journal_year 2008
_chemical_formula_iupac 'C9 H17 N2 +, C17 H15 N2 O2 S2 -'
_chemical_formula_moiety 'C9 H17 N2 +, C17 H15 N2 O2 S2 -'
_chemical_formula_sum 'C26 H32 N4 O2 S2'
_chemical_formula_weight 496.68
_chemical_name_systematic
;
2,3,4,6,7,8,9,10-Octahydropyrimido[1,2-<i>a</i>]azepin-1-ium
2-cyano-1-(2,6-dimethylanilino)-2-(phenylsulfonyl)ethenethiolate
;
_space_group_IT_number 2
_symmetry_cell_setting triclinic
_symmetry_space_group_name_Hall '-P 1'
_symmetry_space_group_name_H-M 'P -1'
_atom_sites_solution_hydrogens difmap
_atom_sites_solution_primary direct
_atom_sites_solution_secondary difmap
_audit_creation_method SHELXL-97
_cell_angle_alpha 104.03(2)
_cell_angle_beta 92.517(9)
_cell_angle_gamma 90.635(12)
_cell_formula_units_Z 2
_cell_length_a 8.3278(5)
_cell_length_b 11.348(4)
_cell_length_c 13.661(3)
_cell_measurement_reflns_used 9472
_cell_measurement_temperature 293(2)
_cell_measurement_theta_max 31.9
_cell_measurement_theta_min 2.8
_cell_volume 1251.0(5)
_computing_cell_refinement
;
CrysAlis RED (Oxford Diffraction, 2007)
;
_computing_data_collection
;
CrysAlis CCD (Oxford Diffraction, 2007)
;
_computing_data_reduction
;
CrysAlis RED (Oxford Diffraction, 2007)
;
_computing_molecular_graphics 'XP (Siemens, 1998)'
_computing_publication_material 'SHELXTL (Sheldrick, 1998)'
_computing_structure_refinement 'SHELXTL (Sheldrick, 1998)'
_computing_structure_solution 'SHELXTL (Sheldrick, 1998)'
_diffrn_ambient_temperature 293(2)
_diffrn_detector_area_resol_mean 16.1827
_diffrn_measured_fraction_theta_full 0.980
_diffrn_measured_fraction_theta_max 0.980
_diffrn_measurement_device_type 'Oxford Diffraction Xcalibur3'
_diffrn_measurement_method \w-scans
_diffrn_radiation_monochromator graphite
_diffrn_radiation_source 'Enhance (Mo) X-ray Source'
_diffrn_radiation_type MoK\a
_diffrn_radiation_wavelength 0.71073
_diffrn_reflns_av_R_equivalents 0.0137
_diffrn_reflns_av_sigmaI/netI 0.0163
_diffrn_reflns_limit_h_max 9
_diffrn_reflns_limit_h_min -9
_diffrn_reflns_limit_k_max 13
_diffrn_reflns_limit_k_min -13
_diffrn_reflns_limit_l_max 16
_diffrn_reflns_limit_l_min -16
_diffrn_reflns_number 11732
_diffrn_reflns_theta_full 25.00
_diffrn_reflns_theta_max 25.00
_diffrn_reflns_theta_min 2.95
_diffrn_standards_interval_count 50
_diffrn_standards_number 2
_exptl_absorpt_coefficient_mu 0.244
_exptl_absorpt_correction_type none
_exptl_crystal_colour colourless
_exptl_crystal_density_diffrn 1.319
_exptl_crystal_density_method 'not measured'
_exptl_crystal_description block
_exptl_crystal_F_000 528
_exptl_crystal_size_max 0.20
_exptl_crystal_size_mid 0.20
_exptl_crystal_size_min 0.20
_refine_diff_density_max 0.330
_refine_diff_density_min -0.262
_refine_ls_extinction_method none
_refine_ls_goodness_of_fit_ref 1.099
_refine_ls_hydrogen_treatment mixed
_refine_ls_matrix_type full
_refine_ls_number_parameters 317
_refine_ls_number_reflns 4319
_refine_ls_number_restraints 0
_refine_ls_restrained_S_all 1.099
_refine_ls_R_factor_all 0.0417
_refine_ls_R_factor_gt 0.0320
_refine_ls_shift/su_max 0.001
_refine_ls_shift/su_mean 0.000
_refine_ls_structure_factor_coef Fsqd
_refine_ls_weighting_details 'calc w=1/[\s^2^(Fo^2^)+(0.0430P)^2^+0.3755P] where P=(Fo^2^+2Fc^2^)/3'
_refine_ls_weighting_scheme calc
_refine_ls_wR_factor_gt 0.0827
_refine_ls_wR_factor_ref 0.0901
_reflns_number_gt 3564
_reflns_number_total 4319
_reflns_threshold_expression >2sigma(I)
_cod_data_source_file av2006.cif
_cod_data_source_block I
_cod_original_cell_volume 1250.9(5)
_cod_database_code 2216885
_cod_database_fobs_code 2216885

loop_
_symmetry_equiv_pos_as_xyz
'x, y, z'
'-x, -y, -z'

loop_
_atom_site_type_symbol
_atom_site_label
_atom_site_fract_x
_atom_site_fract_y
_atom_site_fract_z
_atom_site_U_iso_or_equiv
_atom_site_adp_type
_atom_site_calc_flag
_atom_site_refinement_flags
_atom_site_occupancy
S S1 0.12739(5) 0.23234(3) 0.07779(3) 0.03153(12) Uani d . 1
S S2 0.32290(6) 0.09686(4) 0.32967(3) 0.04391(14) Uani d . 1
O O1 0.21822(14) 0.32333(11) 0.04679(9) 0.0437(3) Uani d . 1
O O2 0.10480(15) 0.11538(10) 0.00763(9) 0.0420(3) Uani d . 1
N N1 0.17889(17) -0.00391(12) 0.15248(11) 0.0365(3) Uani d . 1
H H1N 0.136(2) 0.0021(17) 0.0957(16) 0.045(5) Uiso d . 1
N N2 0.2919(2) 0.41319(14) 0.31254(12) 0.0506(4) Uani d . 1
N N3 0.40259(16) 0.72438(12) 0.50300(10) 0.0363(3) Uani d . 1
N N4 0.42004(19) 0.85309(15) 0.39899(13) 0.0459(4) Uani d . 1
H H4N 0.376(3) 0.904(2) 0.3749(16) 0.057(6) Uiso d . 1
C C1 0.21102(18) 0.21136(14) 0.19027(12) 0.0309(3) Uani d . 1
C C2 0.23091(17) 0.09922(14) 0.21630(12) 0.0303(3) Uani d . 1
C C3 0.20953(19) -0.12349(14) 0.16308(12) 0.0323(3) Uani d . 1
C C4 0.3526(2) -0.17697(15) 0.12811(13) 0.0382(4) Uani d . 1
C C5 0.3722(3) -0.29728(17) 0.12940(15) 0.0524(5) Uani d . 1
H H5 0.4660 -0.3360 0.1062 0.063 Uiso calc R 1
C C6 0.2562(3) -0.35999(17) 0.16407(17) 0.0586(6) Uani d . 1
H H6 0.2713 -0.4412 0.1637 0.070 Uiso calc R 1
C C7 0.1188(3) -0.30538(17) 0.19914(15) 0.0532(5) Uani d . 1
H H7 0.0420 -0.3492 0.2239 0.064 Uiso calc R 1
C C8 0.0913(2) -0.18553(16) 0.19868(13) 0.0393(4) Uani d . 1
C C9 -0.0614(2) -0.1257(2) 0.23623(17) 0.0623(6) Uani d . 1
H H9C -0.1219 -0.1788 0.2665 0.093 Uiso calc R 1
H H9B -0.1239 -0.1088 0.1807 0.093 Uiso calc R 1
H H9A -0.0361 -0.0511 0.2855 0.093 Uiso calc R 1
C C10 0.4806(2) -0.1070(2) 0.09221(17) 0.0587(5) Uani d . 1
H H10C 0.5594 -0.1619 0.0591 0.088 Uiso calc R 1
H H10B 0.5311 -0.0495 0.1488 0.088 Uiso calc R 1
H H10A 0.4337 -0.0646 0.0456 0.088 Uiso calc R 1
C C11 0.25701(19) 0.32106(14) 0.25980(12) 0.0337(4) Uani d . 1
C C12 -0.06628(19) 0.29086(15) 0.10429(12) 0.0343(4) Uani d . 1
C C13 -0.1846(2) 0.21876(18) 0.12817(14) 0.0472(4) Uani d . 1
H H13 -0.1636 0.1392 0.1306 0.057 Uiso calc R 1
C C14 -0.3353(2) 0.2659(2) 0.14860(16) 0.0600(6) Uani d . 1
H H14 -0.4158 0.2181 0.1657 0.072 Uiso calc R 1
C C15 -0.3663(3) 0.3824(2) 0.14384(17) 0.0665(6) Uani d . 1
H H15 -0.4679 0.4136 0.1573 0.080 Uiso calc R 1
C C16 -0.2487(3) 0.4526(2) 0.11951(19) 0.0653(6) Uani d . 1
H H16 -0.2706 0.5319 0.1166 0.078 Uiso calc R 1
C C17 -0.0964(2) 0.40779(17) 0.09902(15) 0.0473(4) Uani d . 1
H H17 -0.0163 0.4560 0.0820 0.057 Uiso calc R 1
C C18 0.3354(2) 0.69195(18) 0.59082(14) 0.0473(4) Uani d . 1
H H18B 0.3227 0.7656 0.6433 0.057 Uiso calc R 1
H H18A 0.4110 0.6414 0.6170 0.057 Uiso calc R 1
C C19 0.1752(2) 0.6252(2) 0.56735(18) 0.0589(5) Uani d . 1
H H19B 0.1787 0.5667 0.5027 0.071 Uiso calc R 1
H H19A 0.1577 0.5806 0.6183 0.071 Uiso calc R 1
C C20 0.0358(2) 0.7076(2) 0.56372(19) 0.0656(6) Uani d . 1
H H20A 0.0282 0.7624 0.6299 0.079 Uiso calc R 1
H H20B -0.0624 0.6585 0.5492 0.079 Uiso calc R 1
C C21 0.0472(2) 0.7822(2) 0.48615(18) 0.0639(6) Uani d . 1
H H21B -0.0502 0.8283 0.4865 0.077 Uiso calc R 1
H H21A 0.0515 0.7271 0.4199 0.077 Uiso calc R 1
C C22 0.1902(2) 0.86958(18) 0.50166(17) 0.0547(5) Uani d . 1
H H22B 0.1666 0.9322 0.4662 0.066 Uiso calc R 1
H H22A 0.2040 0.9088 0.5730 0.066 Uiso calc R 1
C C23 0.3450(2) 0.81263(15) 0.46655(13) 0.0376(4) Uani d . 1
C C24 0.5760(2) 0.80974(19) 0.36486(16) 0.0527(5) Uani d . 1
H H24B 0.6604 0.8544 0.4105 0.063 Uiso calc R 1
H H24A 0.5910 0.8221 0.2980 0.063 Uiso calc R 1
C C25 0.5840(2) 0.67836(19) 0.36216(15) 0.0529(5) Uani d . 1
H H25B 0.6914 0.6500 0.3460 0.063 Uiso calc R 1
H H25A 0.5091 0.6329 0.3098 0.063 Uiso calc R 1
C C26 0.5433(2) 0.65656(16) 0.46223(14) 0.0429(4) Uani d . 1
H H26B 0.5223 0.5704 0.4545 0.051 Uiso calc R 1
H H26A 0.6347 0.6805 0.5097 0.051 Uiso calc R 1

loop_
_atom_site_aniso_label
_atom_site_aniso_U_11
_atom_site_aniso_U_22
_atom_site_aniso_U_33
_atom_site_aniso_U_12
_atom_site_aniso_U_13
_atom_site_aniso_U_23
S1 0.0346(2) 0.0303(2) 0.0314(2) 0.00208(15) 0.00147(16) 0.01090(16)
S2 0.0605(3) 0.0321(2) 0.0387(3) 0.0009(2) -0.0147(2) 0.01085(18)
O1 0.0424(6) 0.0452(7) 0.0508(7) -0.0001(5) 0.0073(6) 0.0248(6)
O2 0.0575(7) 0.0361(6) 0.0312(6) 0.0053(5) -0.0030(5) 0.0065(5)
N1 0.0487(8) 0.0268(7) 0.0335(8) 0.0009(6) -0.0098(7) 0.0083(6)
N2 0.0681(11) 0.0335(8) 0.0479(9) -0.0050(7) -0.0077(8) 0.0076(7)
N3 0.0370(7) 0.0378(8) 0.0365(8) 0.0020(6) -0.0005(6) 0.0143(6)
N4 0.0464(9) 0.0440(9) 0.0553(10) 0.0043(7) 0.0041(7) 0.0271(8)
C1 0.0332(8) 0.0278(8) 0.0323(8) 0.0011(6) -0.0026(6) 0.0093(7)
C2 0.0283(7) 0.0293(8) 0.0338(8) 0.0014(6) 0.0003(6) 0.0085(7)
C3 0.0404(9) 0.0257(8) 0.0303(8) -0.0013(6) -0.0055(7) 0.0073(6)
C4 0.0399(9) 0.0380(9) 0.0353(9) 0.0024(7) -0.0031(7) 0.0067(7)
C5 0.0583(12) 0.0405(10) 0.0526(12) 0.0158(9) -0.0086(9) 0.0014(9)
C6 0.0874(16) 0.0262(9) 0.0608(13) -0.0007(10) -0.0164(12) 0.0114(9)
C7 0.0717(13) 0.0409(10) 0.0488(11) -0.0194(10) -0.0084(10) 0.0174(9)
C8 0.0444(9) 0.0403(9) 0.0327(9) -0.0070(7) -0.0024(7) 0.0086(7)
C9 0.0500(11) 0.0808(15) 0.0576(13) -0.0012(11) 0.0125(10) 0.0184(12)
C10 0.0486(11) 0.0661(13) 0.0597(13) -0.0044(10) 0.0123(10) 0.0107(11)
C11 0.0370(8) 0.0302(9) 0.0356(9) 0.0019(7) -0.0024(7) 0.0122(7)
C12 0.0326(8) 0.0403(9) 0.0295(8) 0.0017(7) -0.0024(6) 0.0080(7)
C13 0.0432(10) 0.0556(11) 0.0466(11) -0.0027(8) 0.0015(8) 0.0199(9)
C14 0.0379(10) 0.0952(18) 0.0475(11) -0.0059(11) 0.0051(9) 0.0184(11)
C15 0.0423(11) 0.0912(18) 0.0594(14) 0.0203(12) 0.0024(10) 0.0045(12)
C16 0.0546(12) 0.0571(13) 0.0788(16) 0.0213(10) -0.0019(11) 0.0063(12)
C17 0.0441(10) 0.0400(10) 0.0564(12) 0.0035(8) -0.0029(9) 0.0103(9)
C18 0.0533(11) 0.0528(11) 0.0413(10) 0.0029(9) 0.0040(8) 0.0220(9)
C19 0.0607(12) 0.0579(13) 0.0649(13) -0.0064(10) 0.0129(10) 0.0266(11)
C20 0.0470(11) 0.0824(16) 0.0721(15) -0.0043(11) 0.0142(11) 0.0263(13)
C21 0.0391(10) 0.0882(16) 0.0709(15) 0.0131(10) 0.0090(10) 0.0305(13)
C22 0.0573(12) 0.0495(11) 0.0635(13) 0.0199(9) 0.0147(10) 0.0232(10)
C23 0.0400(9) 0.0339(9) 0.0399(9) 0.0001(7) -0.0008(7) 0.0113(7)
C24 0.0401(10) 0.0677(13) 0.0576(12) 0.0005(9) 0.0076(9) 0.0284(11)
C25 0.0489(11) 0.0609(12) 0.0489(11) 0.0122(9) 0.0076(9) 0.0121(10)
C26 0.0446(10) 0.0385(9) 0.0465(10) 0.0094(8) 0.0007(8) 0.0122(8)

loop_
_atom_type_symbol
_atom_type_description
_atom_type_scat_dispersion_real
_atom_type_scat_dispersion_imag
_atom_type_scat_source
C C 0.0033 0.0016 'International Tables Vol C Tables 4.2.6.8 and 6.1.1.4'
H H 0.0000 0.0000 'International Tables Vol C Tables 4.2.6.8 and 6.1.1.4'
N N 0.0061 0.0033 'International Tables Vol C Tables 4.2.6.8 and 6.1.1.4'
O O 0.0106 0.0060 'International Tables Vol C Tables 4.2.6.8 and 6.1.1.4'
S S 0.1246 0.1234 'International Tables Vol C Tables 4.2.6.8 and 6.1.1.4'

loop_
_geom_angle_atom_site_label_1
_geom_angle_atom_site_label_2
_geom_angle_atom_site_label_3
_geom_angle
O1 S1 O2 117.84(8)
O1 S1 C1 109.46(8)
O2 S1 C1 108.65(7)
O1 S1 C12 107.00(8)
O2 S1 C12 106.90(8)
C1 S1 C12 106.39(8)
C2 N1 C3 125.95(14)
C2 N1 H1N 116.6(13)
C3 N1 H1N 116.7(13)
C23 N3 C26 122.01(14)
C23 N3 C18 121.92(15)
C26 N3 C18 115.99(14)
C23 N4 C24 122.62(16)
C23 N4 H4N 118.0(15)
C24 N4 H4N 119.4(15)
C11 C1 C2 120.44(14)
C11 C1 S1 113.16(11)
C2 C1 S1 126.38(12)
N1 C2 C1 120.26(14)
N1 C2 S2 120.37(12)
C1 C2 S2 119.37(12)
C8 C3 C4 122.55(15)
C8 C3 N1 118.90(15)
C4 C3 N1 118.28(15)
C5 C4 C3 117.24(17)
C5 C4 C10 121.19(18)
C3 C4 C10 121.56(16)
C6 C5 C4 120.93(19)
C6 C5 H5 119.5
C4 C5 H5 119.5
C7 C6 C5 120.74(18)
C7 C6 H6 119.6
C5 C6 H6 119.6
C6 C7 C8 121.06(19)
C6 C7 H7 119.5
C8 C7 H7 119.5
C3 C8 C7 117.46(17)
C3 C8 C9 121.48(17)
C7 C8 C9 121.06(18)
C8 C9 H9C 109.5
C8 C9 H9B 109.5
H9C C9 H9B 109.5
C8 C9 H9A 109.5
H9C C9 H9A 109.5
H9B C9 H9A 109.5
C4 C10 H10C 109.5
C4 C10 H10B 109.5
H10C C10 H10B 109.5
C4 C10 H10A 109.5
H10C C10 H10A 109.5
H10B C10 H10A 109.5
N2 C11 C1 176.46(17)
C17 C12 C13 120.95(17)
C17 C12 S1 119.06(13)
C13 C12 S1 119.98(14)
C12 C13 C14 119.24(19)
C12 C13 H13 120.4
C14 C13 H13 120.4
C15 C14 C13 120.2(2)
C15 C14 H14 119.9
C13 C14 H14 119.9
C16 C15 C14 120.04(19)
C16 C15 H15 120.0
C14 C15 H15 120.0
C15 C16 C17 120.9(2)
C15 C16 H16 119.5
C17 C16 H16 119.5
C12 C17 C16 118.62(19)
C12 C17 H17 120.7
C16 C17 H17 120.7
N3 C18 C19 113.53(16)
N3 C18 H18B 108.9
C19 C18 H18B 108.9
N3 C18 H18A 108.9
C19 C18 H18A 108.9
H18B C18 H18A 107.7
C20 C19 C18 113.49(18)
C20 C19 H19B 108.9
C18 C19 H19B 108.9
C20 C19 H19A 108.9
C18 C19 H19A 108.9
H19B C19 H19A 107.7
C19 C20 C21 114.37(18)
C19 C20 H20A 108.7
C21 C20 H20A 108.7
C19 C20 H20B 108.7
C21 C20 H20B 108.7
H20A C20 H20B 107.6
C20 C21 C22 115.35(19)
C20 C21 H21B 108.4
C22 C21 H21B 108.4
C20 C21 H21A 108.4
C22 C21 H21A 108.4
H21B C21 H21A 107.5
C23 C22 C21 114.77(17)
C23 C22 H22B 108.6
C21 C22 H22B 108.6
C23 C22 H22A 108.6
C21 C22 H22A 108.6
H22B C22 H22A 107.6
N4 C23 N3 121.38(16)
N4 C23 C22 118.27(16)
N3 C23 C22 120.34(16)
N4 C24 C25 108.70(16)
N4 C24 H24B 110.0
C25 C24 H24B 110.0
N4 C24 H24A 110.0
C25 C24 H24A 110.0
H24B C24 H24A 108.3
C24 C25 C26 110.45(17)
C24 C25 H25B 109.6
C26 C25 H25B 109.6
C24 C25 H25A 109.6
C26 C25 H25A 109.6
H25B C25 H25A 108.1
N3 C26 C25 112.07(14)
N3 C26 H26B 109.2
C25 C26 H26B 109.2
N3 C26 H26A 109.2
C25 C26 H26A 109.2
H26B C26 H26A 107.9

loop_
_geom_bond_atom_site_label_1
_geom_bond_atom_site_label_2
_geom_bond_distance
_geom_bond_publ_flag
S1 O1 1.4285(12) yes
S1 O2 1.4413(13) yes
S1 C1 1.7291(16) yes
S1 C12 1.7697(16) ?
S2 C2 1.7037(16) yes
N1 C2 1.334(2) ?
N1 C3 1.424(2) ?
N1 H1N 0.86(2) ?
N2 C11 1.143(2) ?
N3 C23 1.308(2) yes
N3 C26 1.465(2) ?
N3 C18 1.469(2) ?
N4 C23 1.305(2) yes
N4 C24 1.450(2) ?
N4 H4N 0.82(2) ?
C1 C11 1.408(2) ?
C1 C2 1.411(2) yes
C3 C8 1.377(2) ?
C3 C4 1.393(2) ?
C4 C5 1.381(3) ?
C4 C10 1.491(3) ?
C5 C6 1.361(3) ?
C5 H5 0.9300 ?
C6 C7 1.358(3) ?
C6 H6 0.9300 ?
C7 C8 1.383(3) ?
C7 H7 0.9300 ?
C8 C9 1.500(3) ?
C9 H9C 0.9600 ?
C9 H9B 0.9600 ?
C9 H9A 0.9600 ?
C10 H10C 0.9600 ?
C10 H10B 0.9600 ?
C10 H10A 0.9600 ?
C12 C17 1.371(2) ?
C12 C13 1.373(2) ?
C13 C14 1.383(3) ?
C13 H13 0.9300 ?
C14 C15 1.366(3) ?
C14 H14 0.9300 ?
C15 C16 1.358(3) ?
C15 H15 0.9300 ?
C16 C17 1.387(3) ?
C16 H16 0.9300 ?
C17 H17 0.9300 ?
C18 C19 1.509(3) ?
C18 H18B 0.9700 ?
C18 H18A 0.9700 ?
C19 C20 1.505(3) ?
C19 H19B 0.9700 ?
C19 H19A 0.9700 ?
C20 C21 1.514(3) ?
C20 H20A 0.9700 ?
C20 H20B 0.9700 ?
C21 C22 1.515(3) ?
C21 H21B 0.9700 ?
C21 H21A 0.9700 ?
C22 C23 1.494(2) ?
C22 H22B 0.9700 ?
C22 H22A 0.9700 ?
C24 C25 1.485(3) ?
C24 H24B 0.9700 ?
C24 H24A 0.9700 ?
C25 C26 1.499(3) ?
C25 H25B 0.9700 ?
C25 H25A 0.9700 ?
C26 H26B 0.9700 ?
C26 H26A 0.9700 ?

loop_
_geom_hbond_atom_site_label_D
_geom_hbond_atom_site_label_H
_geom_hbond_atom_site_label_A
_geom_hbond_site_symmetry_A
_geom_hbond_distance_DH
_geom_hbond_distance_HA
_geom_hbond_distance_DA
_geom_hbond_angle_DHA
N1 H1N O2 . 0.86(2) 1.98(2) 2.7091(19) 143(2)
N4 H4N S2 1_565 0.82(2) 2.45(2) 3.2335(19) 161(2)

loop_
_geom_torsion_atom_site_label_1
_geom_torsion_atom_site_label_2
_geom_torsion_atom_site_label_3
_geom_torsion_atom_site_label_4
_geom_torsion
O1 S1 C1 C11 42.43(14)
O2 S1 C1 C11 172.37(11)
C12 S1 C1 C11 -72.86(13)
O1 S1 C1 C2 -139.31(14)
O2 S1 C1 C2 -9.36(17)
C12 S1 C1 C2 105.41(15)
C3 N1 C2 C1 171.24(15)
C3 N1 C2 S2 -8.4(2)
C11 C1 C2 N1 176.19(14)
S1 C1 C2 N1 -2.0(2)
C11 C1 C2 S2 -4.2(2)
S1 C1 C2 S2 177.69(9)
C2 N1 C3 C8 101.1(2)
C2 N1 C3 C4 -84.8(2)
C8 C3 C4 C5 0.6(2)
N1 C3 C4 C5 -173.36(15)
C8 C3 C4 C10 -178.51(17)
N1 C3 C4 C10 7.6(2)
C3 C4 C5 C6 -0.4(3)
C10 C4 C5 C6 178.72(19)
C4 C5 C6 C7 -0.6(3)
C5 C6 C7 C8 1.4(3)
C4 C3 C8 C7 0.2(2)
N1 C3 C8 C7 174.06(16)
C4 C3 C8 C9 179.79(17)
N1 C3 C8 C9 -6.3(2)
C6 C7 C8 C3 -1.2(3)
C6 C7 C8 C9 179.24(18)
O1 S1 C12 C17 -4.27(16)
O2 S1 C12 C17 -131.37(14)
C1 S1 C12 C17 112.67(15)
O1 S1 C12 C13 174.72(14)
O2 S1 C12 C13 47.62(16)
C1 S1 C12 C13 -68.34(16)
C17 C12 C13 C14 -1.0(3)
S1 C12 C13 C14 -179.96(14)
C12 C13 C14 C15 0.8(3)
C13 C14 C15 C16 -0.4(3)
C14 C15 C16 C17 0.1(4)
C13 C12 C17 C16 0.8(3)
S1 C12 C17 C16 179.74(15)
C15 C16 C17 C12 -0.3(3)
C23 N3 C18 C19 74.2(2)
C26 N3 C18 C19 -109.05(18)
N3 C18 C19 C20 -80.1(2)
C18 C19 C20 C21 59.1(3)
C19 C20 C21 C22 -61.7(3)
C20 C21 C22 C23 79.5(2)
C24 N4 C23 N3 -4.3(3)
C24 N4 C23 C22 175.81(18)
C26 N3 C23 N4 -7.3(3)
C18 N3 C23 N4 169.31(17)
C26 N3 C23 C22 172.61(16)
C18 N3 C23 C22 -10.8(3)
C21 C22 C23 N4 122.0(2)
C21 C22 C23 N3 -57.8(3)
C23 N4 C24 C25 35.4(3)
N4 C24 C25 C26 -53.5(2)
C23 N3 C26 C25 -14.2(2)
C18 N3 C26 C25 169.07(16)
C24 C25 C26 N3 44.5(2)

loop_
_cod_related_entry_id
_cod_related_entry_database
_cod_related_entry_code
1 ChemSpider 30655402
